data_7707441
loop_
_publ_author_name
'Huang, Xiaomeng'
'Qin, Yanyan'
'She, Pengfei'
'Meng, Haixing'
'Liu, Shujuan'
'Zhao, Qiang'

_publ_section_title
;
 Functionalized triphenylphosphine oxide-based manganese(II) complexes for
 luminescent printing.
;
_journal_issue 25
_journal_name_full 'Dalton transactions (Cambridge, England : 2003)'
_journal_page_first 8831
_journal_page_last 8836
_journal_paper_doi 10.1039/d1dt00914a
_journal_volume 50
_journal_year 2021
_chemical_formula_moiety 'C40 H40 Br2 Mn N2 O2 P2'
_chemical_formula_sum 'C40 H40 Br2 Mn N2 O2 P2'
_chemical_formula_weight 857.44
_space_group_crystal_system monoclinic
_space_group_IT_number 14
_space_group_name_Hall '-P 2ybc'
_space_group_name_H-M_alt 'P 1 21/c 1'
_atom_sites_solution_hydrogens geom
_atom_sites_solution_primary direct
_audit_creation_date 2021-04-10
_audit_creation_method
;
Olex2 1.2
(compiled 2018.05.29 svn.r3508 for OlexSys, GUI svn.r5506)
;
_audit_update_record
;
2021-04-10 deposited with the CCDC.	2021-05-18 downloaded from the CCDC.
;
_cell_angle_alpha 90
_cell_angle_beta 93.791(3)
_cell_angle_gamma 90
_cell_formula_units_Z 4
_cell_length_a 16.8598(17)
_cell_length_b 12.7324(13)
_cell_length_c 18.1108(16)
_cell_measurement_reflns_used 9469
_cell_measurement_temperature 299
_cell_measurement_theta_max 27.233
_cell_measurement_theta_min 2.262
_cell_volume 3879.3(7)
_computing_cell_refinement 'SAINT V8.38A (?, 2016)'
_computing_data_reduction 'SAINT V8.38A (?, 2016)'
_computing_molecular_graphics 'Olex2 (Dolomanov et al., 2009)'
_computing_publication_material 'Olex2 (Dolomanov et al., 2009)'
_computing_structure_refinement 'ShelXL (Sheldrick, 2015)'
_computing_structure_solution 'SIR2004 (Burla et al.,  2007)'
_diffrn_ambient_temperature 299.24
_diffrn_measured_fraction_theta_full 0.999
_diffrn_measured_fraction_theta_max 0.997
_diffrn_measurement_device_type 'CCD area detector'
_diffrn_measurement_method 'phi and omega scans'
_diffrn_radiation_monochromator graphite
_diffrn_radiation_type MoK\a
_diffrn_radiation_wavelength 0.71073
_diffrn_reflns_av_R_equivalents 0.0486
_diffrn_reflns_av_unetI/netI 0.0515
_diffrn_reflns_Laue_measured_fraction_full 0.999
_diffrn_reflns_Laue_measured_fraction_max 0.997
_diffrn_reflns_limit_h_max 21
_diffrn_reflns_limit_h_min -22
_diffrn_reflns_limit_k_max 16
_diffrn_reflns_limit_k_min -16
_diffrn_reflns_limit_l_max 20
_diffrn_reflns_limit_l_min -24
_diffrn_reflns_number 34357
_diffrn_reflns_point_group_measured_fraction_full 0.999
_diffrn_reflns_point_group_measured_fraction_max 0.997
_diffrn_reflns_theta_full 25.242
_diffrn_reflns_theta_max 28.314
_diffrn_reflns_theta_min 1.957
_exptl_absorpt_coefficient_mu 2.519
_exptl_absorpt_correction_T_max 27.243
_exptl_absorpt_correction_T_min 2.261
_exptl_absorpt_correction_type multi-scan
_exptl_absorpt_process_details
;
SADABS-2016/2 (Bruker,2016/2) was used for absorption correction.
wR2(int) was 0.1226 before and 0.0507 after correction.
The Ratio of minimum to maximum transmission is 0.6524.
The \l/2 correction factor is Not present.
;
_exptl_crystal_density_diffrn 1.468
_exptl_crystal_description block
_exptl_crystal_F_000 1740
_exptl_crystal_size_max 0.14
_exptl_crystal_size_mid 0.13
_exptl_crystal_size_min 0.12
_refine_diff_density_max 0.476
_refine_diff_density_min -0.444
_refine_diff_density_rms 0.066
_refine_ls_extinction_method none
_refine_ls_goodness_of_fit_ref 1.011
_refine_ls_hydrogen_treatment constr
_refine_ls_matrix_type full
_refine_ls_number_parameters 446
_refine_ls_number_reflns 9627
_refine_ls_number_restraints 0
_refine_ls_restrained_S_all 1.011
_refine_ls_R_factor_all 0.0833
_refine_ls_R_factor_gt 0.0406
_refine_ls_shift/su_max 0.001
_refine_ls_shift/su_mean 0.000
_refine_ls_structure_factor_coef Fsqd
_refine_ls_weighting_details 'w=1/[\s^2^(Fo^2^)+(0.0401P)^2^+1.4639P] where P=(Fo^2^+2Fc^2^)/3'
_refine_ls_weighting_scheme calc
_refine_ls_wR_factor_gt 0.0859
_refine_ls_wR_factor_ref 0.1000
_reflns_Friedel_coverage 0.000
_reflns_number_gt 6114
_reflns_number_total 9627
_reflns_threshold_expression 'I > 2\s(I)'
_cod_data_source_file d1dt00914a2.cif
_cod_data_source_block 222
_cod_depositor_comments 'Adding full bibliography for 7707439--7707441.cif.'
_cod_database_code 7707441
_shelx_shelxl_version_number 2014/7
_shelx_space_group_comment
;
The symmetry employed for this shelxl refinement is uniquely defined
by the following loop, which should always be used as a source of
symmetry information in preference to the above space-group names.
They are only intended as comments.
;
_olex2_refinement_description
;
1. Fixed Uiso
 At 1.2 times of:
  All C(H) groups
 At 1.5 times of:
  All C(H,H,H) groups
2.a Aromatic/amide H refined with riding coordinates:
 C00H(H00H), C00I(H00I), C00K(H00K), C00L(H00L), C00M(H00M), C00N(H00N),
 C00O(H00O), C00P(H00P), C00Q(H00Q), C00R(H00R), C00S(H00S), C00T(H00T),
 C00U(H00U), C00V(H00V), C00W(H00W), C00X(H00X), C00Y(H00Y), C00Z(H00Z),
 C010(H010), C011(H011), C012(H012), C013(H013), C014(H014), C016(H016),
 C017(H017), C018(H018), C01B(H01J), C01C(H01K)
2.b Idealised Me refined as rotating group:
 C015(H01A,H01B,H01C), C019(H01D,H01E,H01F), C01A(H01G,H01H,H01I), C01D(H01L,
 H01M,H01N)
;
_olex2_submission_special_instructions 'No special instructions were received'

loop_
_space_group_symop_operation_xyz
'x, y, z'
'-x, y+1/2, -z+1/2'
'-x, -y, -z'
'x, -y-1/2, z-1/2'

loop_
_atom_site_label
_atom_site_type_symbol
_atom_site_fract_x
_atom_site_fract_y
_atom_site_fract_z
_atom_site_U_iso_or_equiv
_atom_site_adp_type
_atom_site_occupancy
_atom_site_site_symmetry_order
_atom_site_calc_flag
_atom_site_refinement_flags_posn
_atom_site_refinement_flags_adp
_atom_site_refinement_flags_occupancy
_atom_site_disorder_assembly
_atom_site_disorder_group
Br1 Br 0.68652(2) 0.47409(3) 0.45951(2) 0.05682(11) Uani 1 1 d . . . . .
Br2 Br 0.79410(2) 0.75529(3) 0.39282(2) 0.06496(12) Uani 1 1 d . . . . .
Mn1 Mn 0.74314(2) 0.57773(3) 0.35886(2) 0.03495(11) Uani 1 1 d . . . . .
P1 P 0.59418(4) 0.54468(6) 0.22056(4) 0.03417(16) Uani 1 1 d . . . . .
P2 P 0.89760(4) 0.41868(6) 0.30033(4) 0.03662(17) Uani 1 1 d . . . . .
O1 O 0.65476(11) 0.58518(16) 0.27831(10) 0.0453(5) Uani 1 1 d . . . . .
O2 O 0.82996(11) 0.49022(16) 0.31566(11) 0.0457(5) Uani 1 1 d . . . . .
N1 N 0.45174(15) 0.4324(2) 0.15050(14) 0.0496(6) Uani 1 1 d . . . . .
N2 N 1.05682(16) 0.2962(2) 0.34421(15) 0.0555(7) Uani 1 1 d . . . . .
C00A C 0.50300(17) 0.5173(2) 0.26259(14) 0.0376(6) Uani 1 1 d . . . . .
C00B C 0.91520(17) 0.4253(2) 0.20365(15) 0.0380(6) Uani 1 1 d . . . . .
C00C C 0.63174(16) 0.4273(2) 0.18015(15) 0.0376(6) Uani 1 1 d . . . . .
C00D C 0.87061(17) 0.2851(2) 0.31841(16) 0.0413(7) Uani 1 1 d . . . . .
C00E C 0.44020(18) 0.4665(2) 0.22419(16) 0.0443(7) Uani 1 1 d . . . . .
C00F C 0.57682(17) 0.6425(2) 0.14984(14) 0.0394(6) Uani 1 1 d . . . . .
C00G C 0.98545(17) 0.4621(2) 0.35492(15) 0.0408(7) Uani 1 1 d . . . . .
C00H C 0.98591(18) 0.3978(3) 0.17526(17) 0.0485(8) Uani 1 1 d . . . . .
H00H H 1.0288 0.3778 0.2070 0.058 Uiso 1 1 calc R . . . .
C00I C 0.66385(18) 0.3514(2) 0.22855(18) 0.0487(8) Uani 1 1 d . . . . .
H00I H 0.6647 0.3624 0.2794 0.058 Uiso 1 1 calc R . . . .
C00J C 1.05403(18) 0.4028(3) 0.37058(16) 0.0474(7) Uani 1 1 d . . . . .
C00K C 0.4952(2) 0.5494(2) 0.33493(16) 0.0470(7) Uani 1 1 d . . . . .
H00K H 0.5374 0.5828 0.3609 0.056 Uiso 1 1 calc R . . . .
C00L C 0.85206(19) 0.4566(3) 0.15577(17) 0.0515(8) Uani 1 1 d . . . . .
H00L H 0.8041 0.4764 0.1742 0.062 Uiso 1 1 calc R . . . .
C00M C 0.8911(2) 0.2019(3) 0.27373(19) 0.0549(8) Uani 1 1 d . . . . .
H00M H 0.9219 0.2141 0.2339 0.066 Uiso 1 1 calc R . . . .
C00N C 0.8236(2) 0.2653(3) 0.37723(17) 0.0537(8) Uani 1 1 d . . . . .
H00N H 0.8083 0.3200 0.4072 0.064 Uiso 1 1 calc R . . . .
C00O C 0.5055(2) 0.6968(2) 0.14192(17) 0.0526(8) Uani 1 1 d . . . . .
H00O H 0.4644 0.6806 0.1718 0.063 Uiso 1 1 calc R . . . .
C00P C 0.9314(2) 0.4295(3) 0.05295(18) 0.0565(9) Uani 1 1 d . . . . .
H00P H 0.9369 0.4304 0.0022 0.068 Uiso 1 1 calc R . . . .
C00Q C 0.6301(2) 0.4097(3) 0.10461(17) 0.0520(8) Uani 1 1 d . . . . .
H00Q H 0.6077 0.4594 0.0719 0.062 Uiso 1 1 calc R . . . .
C00R C 0.9828(2) 0.5655(3) 0.38061(18) 0.0562(8) Uani 1 1 d . . . . .
H00R H 0.9372 0.6054 0.3707 0.067 Uiso 1 1 calc R . . . .
C00S C 0.6388(2) 0.6692(3) 0.10669(17) 0.0588(9) Uani 1 1 d . . . . .
H00S H 0.6873 0.6344 0.1130 0.071 Uiso 1 1 calc R . . . .
C00T C 0.8610(2) 0.4580(3) 0.07999(18) 0.0605(9) Uani 1 1 d . . . . .
H00T H 0.8187 0.4784 0.0476 0.073 Uiso 1 1 calc R . . . .
C00U C 0.9936(2) 0.3996(3) 0.10003(18) 0.0575(9) Uani 1 1 d . . . . .
H00U H 1.0415 0.3802 0.0813 0.069 Uiso 1 1 calc R . . . .
C00V C 0.6943(2) 0.2602(3) 0.2013(2) 0.0658(10) Uani 1 1 d . . . . .
H00V H 0.7152 0.2089 0.2336 0.079 Uiso 1 1 calc R . . . .
C00W C 0.3703(2) 0.4486(3) 0.2590(2) 0.0635(10) Uani 1 1 d . . . . .
H00W H 0.3279 0.4141 0.2341 0.076 Uiso 1 1 calc R . . . .
C00X C 0.7999(2) 0.1634(3) 0.3908(2) 0.0674(10) Uani 1 1 d . . . . .
H00X H 0.7688 0.1501 0.4303 0.081 Uiso 1 1 calc R . . . .
C00Y C 0.4263(2) 0.5325(3) 0.3682(2) 0.0630(10) Uani 1 1 d . . . . .
H00Y H 0.4213 0.5552 0.4165 0.076 Uiso 1 1 calc R . . . .
C00Z C 0.5573(3) 0.8001(3) 0.0464(2) 0.0788(13) Uani 1 1 d . . . . .
H00Z H 0.5509 0.8533 0.0113 0.095 Uiso 1 1 calc R . . . .
C010 C 1.1173(2) 0.4484(3) 0.4119(2) 0.0690(11) Uani 1 1 d . . . . .
H010 H 1.1630 0.4091 0.4233 0.083 Uiso 1 1 calc R . . . .
C011 C 0.4958(3) 0.7768(3) 0.0882(2) 0.0699(11) Uani 1 1 d . . . . .
H011 H 0.4480 0.8131 0.0816 0.084 Uiso 1 1 calc R . . . .
C012 C 0.6617(2) 0.3181(3) 0.0779(2) 0.0679(10) Uani 1 1 d . . . . .
H012 H 0.6611 0.3065 0.0272 0.082 Uiso 1 1 calc R . . . .
C013 C 0.8659(2) 0.1016(3) 0.2884(2) 0.0681(10) Uani 1 1 d . . . . .
H013 H 0.8793 0.0464 0.2580 0.082 Uiso 1 1 calc R . . . .
C014 C 0.6280(3) 0.7481(3) 0.0540(2) 0.0762(12) Uani 1 1 d . . . . .
H014 H 0.6688 0.7654 0.0241 0.091 Uiso 1 1 calc R . . . .
C015 C 0.4577(2) 0.3169(3) 0.1467(2) 0.0663(10) Uani 1 1 d . . . . .
H01A H 0.4970 0.2927 0.1836 0.099 Uiso 1 1 calc GR . . . .
H01B H 0.4728 0.2966 0.0986 0.099 Uiso 1 1 calc GR . . . .
H01C H 0.4071 0.2863 0.1555 0.099 Uiso 1 1 calc GR . . . .
C016 C 0.3643(2) 0.4823(3) 0.3308(2) 0.0667(10) Uani 1 1 d . . . . .
H016 H 0.3175 0.4707 0.3540 0.080 Uiso 1 1 calc R . . . .
C017 C 0.8213(2) 0.0826(3) 0.3473(2) 0.0717(11) Uani 1 1 d . . . . .
H017 H 0.8055 0.0144 0.3575 0.086 Uiso 1 1 calc R . . . .
C018 C 1.1137(2) 0.5502(3) 0.4362(2) 0.0759(12) Uani 1 1 d . . . . .
H018 H 1.1569 0.5794 0.4634 0.091 Uiso 1 1 calc R . . . .
C019 C 0.3923(2) 0.4714(3) 0.0948(2) 0.0747(11) Uani 1 1 d . . . . .
H01D H 0.3417 0.4402 0.1027 0.112 Uiso 1 1 calc GR . . . .
H01E H 0.4077 0.4532 0.0464 0.112 Uiso 1 1 calc GR . . . .
H01F H 0.3883 0.5464 0.0988 0.112 Uiso 1 1 calc GR . . . .
C01A C 1.0396(2) 0.2219(3) 0.4036(2) 0.0780(12) Uani 1 1 d . . . . .
H01G H 1.0827 0.2226 0.4410 0.117 Uiso 1 1 calc GR . . . .
H01H H 1.0336 0.1525 0.3834 0.117 Uiso 1 1 calc GR . . . .
H01I H 0.9914 0.2424 0.4250 0.117 Uiso 1 1 calc GR . . . .
C01B C 0.6937(2) 0.2450(3) 0.1259(3) 0.0743(12) Uani 1 1 d . . . . .
H01J H 0.7155 0.1840 0.1076 0.089 Uiso 1 1 calc R . . . .
C01C C 1.0472(2) 0.6088(3) 0.4206(2) 0.0727(11) Uani 1 1 d . . . . .
H01K H 1.0451 0.6779 0.4369 0.087 Uiso 1 1 calc R . . . .
C01D C 1.1317(3) 0.2685(4) 0.3120(2) 0.0867(13) Uani 1 1 d . . . . .
H01L H 1.1450 0.3219 0.2775 0.130 Uiso 1 1 calc GR . . . .
H01M H 1.1258 0.2024 0.2869 0.130 Uiso 1 1 calc GR . . . .
H01N H 1.1733 0.2633 0.3507 0.130 Uiso 1 1 calc GR . . . .

loop_
_atom_site_aniso_label
_atom_site_aniso_U_11
_atom_site_aniso_U_22
_atom_site_aniso_U_33
_atom_site_aniso_U_23
_atom_site_aniso_U_13
_atom_site_aniso_U_12
Br1 0.0494(2) 0.0806(3) 0.04130(18) 0.01313(16) 0.00974(14) 0.00269(17)
Br2 0.0536(2) 0.0506(2) 0.0904(3) -0.02166(18) 0.00298(18) -0.00639(17)
Mn1 0.0319(2) 0.0416(2) 0.0311(2) -0.00443(18) -0.00002(16) 0.00185(19)
P1 0.0360(4) 0.0362(4) 0.0295(4) 0.0015(3) -0.0036(3) 0.0010(3)
P2 0.0349(4) 0.0382(4) 0.0369(4) -0.0015(3) 0.0031(3) 0.0035(3)
O1 0.0446(12) 0.0514(12) 0.0382(11) -0.0026(9) -0.0097(9) 0.0000(10)
O2 0.0401(12) 0.0469(12) 0.0507(12) -0.0041(9) 0.0068(9) 0.0074(10)
N1 0.0507(16) 0.0510(16) 0.0456(15) -0.0005(12) -0.0077(12) -0.0070(13)
N2 0.0518(17) 0.0520(17) 0.0625(17) 0.0042(14) 0.0024(13) 0.0138(14)
C00A 0.0403(16) 0.0377(16) 0.0345(15) 0.0057(12) 0.0009(12) 0.0043(13)
C00B 0.0398(16) 0.0360(15) 0.0384(15) -0.0021(12) 0.0051(12) -0.0029(13)
C00C 0.0344(15) 0.0398(16) 0.0385(15) -0.0015(12) 0.0007(11) -0.0026(13)
C00D 0.0405(17) 0.0405(16) 0.0428(16) 0.0049(13) 0.0014(13) 0.0023(13)
C00E 0.0439(18) 0.0444(17) 0.0447(17) 0.0061(13) 0.0027(13) 0.0010(14)
C00F 0.0495(17) 0.0328(15) 0.0345(15) -0.0006(12) -0.0071(12) -0.0037(13)
C00G 0.0411(17) 0.0443(17) 0.0366(15) -0.0029(12) -0.0008(12) 0.0039(14)
C00H 0.0404(17) 0.059(2) 0.0465(18) 0.0041(14) 0.0072(13) 0.0040(15)
C00I 0.0478(18) 0.0386(17) 0.0580(19) -0.0002(14) -0.0082(15) 0.0010(14)
C00J 0.0474(18) 0.052(2) 0.0420(17) 0.0032(14) -0.0012(13) 0.0046(15)
C00K 0.0548(19) 0.0455(18) 0.0412(17) 0.0017(13) 0.0074(14) 0.0080(15)
C00L 0.0411(18) 0.066(2) 0.0475(19) 0.0051(15) 0.0024(14) -0.0054(16)
C00M 0.059(2) 0.0432(19) 0.064(2) 0.0001(16) 0.0109(16) 0.0039(16)
C00N 0.059(2) 0.054(2) 0.0488(19) 0.0063(15) 0.0082(15) 0.0007(17)
C00O 0.061(2) 0.0422(18) 0.0524(19) 0.0005(15) -0.0098(15) -0.0009(16)
C00P 0.065(2) 0.066(2) 0.0404(17) -0.0027(15) 0.0134(16) -0.0174(18)
C00Q 0.061(2) 0.052(2) 0.0434(18) -0.0074(14) 0.0085(15) -0.0054(17)
C00R 0.055(2) 0.049(2) 0.063(2) -0.0086(16) -0.0102(16) 0.0047(16)
C00S 0.077(2) 0.049(2) 0.0508(19) 0.0051(15) 0.0125(17) -0.0120(18)
C00T 0.063(2) 0.074(2) 0.0432(19) 0.0038(17) -0.0085(16) -0.0093(19)
C00U 0.056(2) 0.065(2) 0.054(2) -0.0017(16) 0.0206(17) -0.0031(18)
C00V 0.059(2) 0.0383(19) 0.098(3) -0.0030(18) -0.014(2) 0.0034(17)
C00W 0.041(2) 0.071(3) 0.078(3) 0.0116(19) 0.0056(17) -0.0068(17)
C00X 0.064(2) 0.070(3) 0.070(2) 0.026(2) 0.0146(19) -0.004(2)
C00Y 0.072(3) 0.066(2) 0.054(2) 0.0057(17) 0.0208(19) 0.017(2)
C00Z 0.137(4) 0.047(2) 0.049(2) 0.0090(17) -0.014(2) -0.010(3)
C010 0.054(2) 0.082(3) 0.067(2) -0.003(2) -0.0209(18) 0.011(2)
C011 0.087(3) 0.046(2) 0.072(3) 0.0081(18) -0.025(2) 0.006(2)
C012 0.078(3) 0.069(3) 0.059(2) -0.023(2) 0.020(2) -0.012(2)
C013 0.074(3) 0.042(2) 0.088(3) -0.0017(19) 0.006(2) 0.0040(18)
C014 0.122(4) 0.057(2) 0.051(2) 0.0066(18) 0.019(2) -0.024(3)
C015 0.069(2) 0.053(2) 0.076(2) -0.0069(18) -0.0026(19) -0.0076(19)
C016 0.056(2) 0.075(3) 0.072(3) 0.017(2) 0.0293(19) 0.006(2)
C017 0.067(3) 0.046(2) 0.102(3) 0.022(2) 0.002(2) 0.0016(19)
C018 0.064(3) 0.077(3) 0.082(3) -0.017(2) -0.028(2) -0.005(2)
C019 0.079(3) 0.078(3) 0.064(2) 0.007(2) -0.023(2) -0.001(2)
C01A 0.080(3) 0.062(2) 0.090(3) 0.023(2) -0.011(2) 0.011(2)
C01B 0.060(2) 0.056(2) 0.108(3) -0.031(2) 0.017(2) -0.002(2)
C01C 0.077(3) 0.058(2) 0.079(3) -0.018(2) -0.019(2) -0.003(2)
C01D 0.074(3) 0.093(3) 0.094(3) -0.007(2) 0.015(2) 0.034(2)

loop_
_atom_type_symbol
_atom_type_description
_atom_type_scat_dispersion_real
_atom_type_scat_dispersion_imag
_atom_type_scat_source
C C 0.0033 0.0016 'International Tables Vol C Tables 4.2.6.8 and 6.1.1.4'
H H 0.0000 0.0000 'International Tables Vol C Tables 4.2.6.8 and 6.1.1.4'
Br Br -0.2901 2.4595 'International Tables Vol C Tables 4.2.6.8 and 6.1.1.4'
Mn Mn 0.3368 0.7283 'International Tables Vol C Tables 4.2.6.8 and 6.1.1.4'
N N 0.0061 0.0033 'International Tables Vol C Tables 4.2.6.8 and 6.1.1.4'
O O 0.0106 0.0060 'International Tables Vol C Tables 4.2.6.8 and 6.1.1.4'
P P 0.1023 0.0942 'International Tables Vol C Tables 4.2.6.8 and 6.1.1.4'

loop_
_geom_angle_atom_site_label_1
_geom_angle_atom_site_label_2
_geom_angle_atom_site_label_3
_geom_angle
_geom_angle_site_symmetry_1
_geom_angle_site_symmetry_3
_geom_angle_publ_flag
Br2 Mn1 Br1 116.38(2) . . ?
O1 Mn1 Br1 104.69(6) . . ?
O1 Mn1 Br2 111.32(6) . . ?
O1 Mn1 O2 105.26(8) . . ?
O2 Mn1 Br1 108.13(6) . . ?
O2 Mn1 Br2 110.35(6) . . ?
O1 P1 C00A 109.46(12) . . ?
O1 P1 C00C 109.08(12) . . ?
O1 P1 C00F 109.21(12) . . ?
C00A P1 C00C 110.23(13) . . ?
C00A P1 C00F 109.48(13) . . ?
C00F P1 C00C 109.36(13) . . ?
O2 P2 C00B 109.17(13) . . ?
O2 P2 C00D 109.66(13) . . ?
O2 P2 C00G 108.52(13) . . ?
C00B P2 C00G 109.60(13) . . ?
C00D P2 C00B 106.41(13) . . ?
C00D P2 C00G 113.41(14) . . ?
P1 O1 Mn1 157.21(14) . . ?
P2 O2 Mn1 167.98(13) . . ?
C00E N1 C015 111.1(3) . . ?
C00E N1 C019 114.3(3) . . ?
C019 N1 C015 110.6(3) . . ?
C00J N2 C01A 110.5(3) . . ?
C00J N2 C01D 113.9(3) . . ?
C01D N2 C01A 110.6(3) . . ?
C00E C00A P1 121.7(2) . . ?
C00K C00A P1 118.7(2) . . ?
C00K C00A C00E 119.6(3) . . ?
C00H C00B P2 123.7(2) . . ?
C00H C00B C00L 119.2(3) . . ?
C00L C00B P2 117.0(2) . . ?
C00I C00C P1 117.0(2) . . ?
C00Q C00C P1 123.5(2) . . ?
C00Q C00C C00I 119.5(3) . . ?
C00M C00D P2 122.6(2) . . ?
C00M C00D C00N 118.9(3) . . ?
C00N C00D P2 118.4(2) . . ?
C00A C00E N1 117.6(3) . . ?
C00A C00E C00W 119.4(3) . . ?
C00W C00E N1 123.0(3) . . ?
C00O C00F P1 121.3(2) . . ?
C00O C00F C00S 120.0(3) . . ?
C00S C00F P1 118.5(2) . . ?
C00J C00G P2 125.6(2) . . ?
C00J C00G C00R 119.1(3) . . ?
C00R C00G P2 115.2(2) . . ?
C00B C00H H00H 119.8 . . ?
C00B C00H C00U 120.4(3) . . ?
C00U C00H H00H 119.8 . . ?
C00C C00I H00I 120.0 . . ?
C00V C00I C00C 120.0(3) . . ?
C00V C00I H00I 120.0 . . ?
C00G C00J N2 119.2(3) . . ?
C010 C00J N2 122.1(3) . . ?
C010 C00J C00G 118.8(3) . . ?
C00A C00K H00K 119.7 . . ?
C00Y C00K C00A 120.6(3) . . ?
C00Y C00K H00K 119.7 . . ?
C00B C00L H00L 120.3 . . ?
C00B C00L C00T 119.5(3) . . ?
C00T C00L H00L 120.3 . . ?
C00D C00M H00M 119.9 . . ?
C013 C00M C00D 120.2(3) . . ?
C013 C00M H00M 119.9 . . ?
C00D C00N H00N 120.3 . . ?
C00X C00N C00D 119.4(3) . . ?
C00X C00N H00N 120.3 . . ?
C00F C00O H00O 120.3 . . ?
C00F C00O C011 119.5(3) . . ?
C011 C00O H00O 120.3 . . ?
C00T C00P H00P 119.9 . . ?
C00U C00P H00P 119.9 . . ?
C00U C00P C00T 120.2(3) . . ?
C00C C00Q H00Q 120.0 . . ?
C012 C00Q C00C 119.9(3) . . ?
C012 C00Q H00Q 120.0 . . ?
C00G C00R H00R 119.7 . . ?
C01C C00R C00G 120.6(3) . . ?
C01C C00R H00R 119.7 . . ?
C00F C00S H00S 120.2 . . ?
C00F C00S C014 119.6(4) . . ?
C014 C00S H00S 120.2 . . ?
C00L C00T H00T 119.8 . . ?
C00P C00T C00L 120.3(3) . . ?
C00P C00T H00T 119.8 . . ?
C00H C00U H00U 119.8 . . ?
C00P C00U C00H 120.4(3) . . ?
C00P C00U H00U 119.8 . . ?
C00I C00V H00V 120.1 . . ?
C00I C00V C01B 119.7(3) . . ?
C01B C00V H00V 120.1 . . ?
C00E C00W H00W 120.2 . . ?
C016 C00W C00E 119.5(3) . . ?
C016 C00W H00W 120.2 . . ?
C00N C00X H00X 119.5 . . ?
C017 C00X C00N 121.1(3) . . ?
C017 C00X H00X 119.5 . . ?
C00K C00Y H00Y 120.0 . . ?
C00K C00Y C016 120.1(3) . . ?
C016 C00Y H00Y 120.0 . . ?
C011 C00Z H00Z 118.9 . . ?
C011 C00Z C014 122.2(4) . . ?
C014 C00Z H00Z 118.9 . . ?
C00J C010 H010 119.4 . . ?
C018 C010 C00J 121.2(3) . . ?
C018 C010 H010 119.4 . . ?
C00O C011 H011 120.5 . . ?
C00Z C011 C00O 119.0(4) . . ?
C00Z C011 H011 120.5 . . ?
C00Q C012 H012 120.0 . . ?
C01B C012 C00Q 119.9(3) . . ?
C01B C012 H012 120.0 . . ?
C00M C013 H013 119.7 . . ?
C017 C013 C00M 120.5(4) . . ?
C017 C013 H013 119.7 . . ?
C00S C014 H014 120.2 . . ?
C00Z C014 C00S 119.7(4) . . ?
C00Z C014 H014 120.2 . . ?
N1 C015 H01A 109.5 . . ?
N1 C015 H01B 109.5 . . ?
N1 C015 H01C 109.5 . . ?
H01A C015 H01B 109.5 . . ?
H01A C015 H01C 109.5 . . ?
H01B C015 H01C 109.5 . . ?
C00W C016 H016 119.6 . . ?
C00Y C016 C00W 120.9(3) . . ?
C00Y C016 H016 119.6 . . ?
C00X C017 C013 119.9(3) . . ?
C00X C017 H017 120.0 . . ?
C013 C017 H017 120.0 . . ?
C010 C018 H018 119.8 . . ?
C01C C018 C010 120.3(3) . . ?
C01C C018 H018 119.8 . . ?
N1 C019 H01D 109.5 . . ?
N1 C019 H01E 109.5 . . ?
N1 C019 H01F 109.5 . . ?
H01D C019 H01E 109.5 . . ?
H01D C019 H01F 109.5 . . ?
H01E C019 H01F 109.5 . . ?
N2 C01A H01G 109.5 . . ?
N2 C01A H01H 109.5 . . ?
N2 C01A H01I 109.5 . . ?
H01G C01A H01H 109.5 . . ?
H01G C01A H01I 109.5 . . ?
H01H C01A H01I 109.5 . . ?
C00V C01B H01J 119.6 . . ?
C012 C01B C00V 120.9(3) . . ?
C012 C01B H01J 119.6 . . ?
C00R C01C H01K 120.0 . . ?
C018 C01C C00R 119.9(4) . . ?
C018 C01C H01K 120.0 . . ?
N2 C01D H01L 109.5 . . ?
N2 C01D H01M 109.5 . . ?
N2 C01D H01N 109.5 . . ?
H01L C01D H01M 109.5 . . ?
H01L C01D H01N 109.5 . . ?
H01M C01D H01N 109.5 . . ?

loop_
_geom_bond_atom_site_label_1
_geom_bond_atom_site_label_2
_geom_bond_distance
_geom_bond_site_symmetry_2
_geom_bond_publ_flag
Br1 Mn1 2.4911(5) . ?
Br2 Mn1 2.4815(6) . ?
Mn1 O1 2.0174(18) . ?
Mn1 O2 2.0365(19) . ?
P1 O1 1.5039(19) . ?
P1 C00A 1.794(3) . ?
P1 C00C 1.798(3) . ?
P1 C00F 1.797(3) . ?
P2 O2 1.500(2) . ?
P2 C00B 1.797(3) . ?
P2 C00D 1.796(3) . ?
P2 C00G 1.812(3) . ?
N1 C00E 1.429(4) . ?
N1 C015 1.476(4) . ?
N1 C019 1.461(4) . ?
N2 C00J 1.441(4) . ?
N2 C01A 1.475(4) . ?
N2 C01D 1.468(4) . ?
C00A C00E 1.388(4) . ?
C00A C00K 1.387(4) . ?
C00B C00H 1.375(4) . ?
C00B C00L 1.386(4) . ?
C00C C00I 1.390(4) . ?
C00C C00Q 1.385(4) . ?
C00D C00M 1.390(4) . ?
C00D C00N 1.392(4) . ?
C00E C00W 1.392(4) . ?
C00F C00O 1.386(4) . ?
C00F C00S 1.388(4) . ?
C00G C00J 1.394(4) . ?
C00G C00R 1.397(4) . ?
C00H H00H 0.9300 . ?
C00H C00U 1.377(4) . ?
C00I H00I 0.9300 . ?
C00I C00V 1.375(4) . ?
C00J C010 1.389(5) . ?
C00K H00K 0.9300 . ?
C00K C00Y 1.361(5) . ?
C00L H00L 0.9300 . ?
C00L C00T 1.391(4) . ?
C00M H00M 0.9300 . ?
C00M C013 1.377(5) . ?
C00N H00N 0.9300 . ?
C00N C00X 1.384(5) . ?
C00O H00O 0.9300 . ?
C00O C011 1.411(5) . ?
C00P H00P 0.9300 . ?
C00P C00T 1.362(5) . ?
C00P C00U 1.361(5) . ?
C00Q H00Q 0.9300 . ?
C00Q C012 1.383(5) . ?
C00R H00R 0.9300 . ?
C00R C01C 1.380(5) . ?
C00S H00S 0.9300 . ?
C00S C014 1.389(5) . ?
C00T H00T 0.9300 . ?
C00U H00U 0.9300 . ?
C00V H00V 0.9300 . ?
C00V C01B 1.378(5) . ?
C00W H00W 0.9300 . ?
C00W C016 1.378(5) . ?
C00X H00X 0.9300 . ?
C00X C017 1.360(5) . ?
C00Y H00Y 0.9300 . ?
C00Y C016 1.366(5) . ?
C00Z H00Z 0.9300 . ?
C00Z C011 1.356(6) . ?
C00Z C014 1.363(6) . ?
C010 H010 0.9300 . ?
C010 C018 1.372(5) . ?
C011 H011 0.9300 . ?
C012 H012 0.9300 . ?
C012 C01B 1.361(5) . ?
C013 H013 0.9300 . ?
C013 C017 1.367(5) . ?
C014 H014 0.9300 . ?
C015 H01A 0.9600 . ?
C015 H01B 0.9600 . ?
C015 H01C 0.9600 . ?
C016 H016 0.9300 . ?
C017 H017 0.9300 . ?
C018 H018 0.9300 . ?
C018 C01C 1.360(5) . ?
C019 H01D 0.9600 . ?
C019 H01E 0.9600 . ?
C019 H01F 0.9600 . ?
C01A H01G 0.9600 . ?
C01A H01H 0.9600 . ?
C01A H01I 0.9600 . ?
C01B H01J 0.9300 . ?
C01C H01K 0.9300 . ?
C01D H01L 0.9600 . ?
C01D H01M 0.9600 . ?
C01D H01N 0.9600 . ?
